data_4121668
loop_
_publ_author_name
'Peifer, Manuel'
'Berger, Rapha\"elle'
'Shurtleff, Valerie W.'
'Conrad, Jay C.'
'Macmillan, David W. C.'

_publ_section_title
;
 A General and Enantioselective Approach to Pentoses: A Rapid Synthesis of
 PSI-6130, the Nucleoside Core of Sofosbuvir.
;
_journal_issue 16
_journal_name_full 'Journal of the American Chemical Society'
_journal_page_first 5900
_journal_page_last 5903
_journal_paper_doi 10.1021/ja502205q
_journal_volume 136
_journal_year 2014
_chemical_absolute_configuration syn
_chemical_formula_moiety 'C15 H20 O4'
_chemical_formula_sum 'C15 H20 O4'
_chemical_formula_weight 264.31
_chemical_name_systematic
;
 ?
;
_space_group_IT_number 19
_symmetry_cell_setting orthorhombic
_symmetry_space_group_name_Hall 'P 2ac 2ab'
_symmetry_space_group_name_H-M 'P 21 21 21'
_atom_sites_solution_hydrogens geom
_atom_sites_solution_primary direct
_atom_sites_solution_secondary difmap
_audit_creation_method SHELXL-97
_cell_angle_alpha 90.00
_cell_angle_beta 90.00
_cell_angle_gamma 90.00
_cell_formula_units_Z 4
_cell_length_a 4.7285(2)
_cell_length_b 10.6501(4)
_cell_length_c 27.8949(12)
_cell_measurement_reflns_used 3534
_cell_measurement_temperature 100(2)
_cell_measurement_theta_max 65.61
_cell_measurement_theta_min 4.15
_cell_volume 1404.76(10)
_computing_cell_refinement 'BRUKER, APEX II SOFTWARE SUITE'
_computing_data_collection 'BRUKER, APEX II SOFTWARE SUITE'
_computing_data_reduction 'BRUKER, APEX II SOFTWARE SUITE'
_computing_molecular_graphics 'Ortep-3 for Windows (Farrugia, 1997)'
_computing_structure_refinement 'SHELXL-97 (Sheldrick, 2008)'
_computing_structure_solution 'SIR-92 (Giacovazzo, 1994)'
_diffrn_ambient_temperature 100(2)
_diffrn_measured_fraction_theta_full 0.932
_diffrn_measured_fraction_theta_max 0.933
_diffrn_measurement_device_type 'Bruker APEX-II CCD'
_diffrn_measurement_method 'phi and omega scans'
_diffrn_radiation_monochromator graphite
_diffrn_radiation_source 'fine-focus sealed tube'
_diffrn_radiation_type CuK\a
_diffrn_radiation_wavelength 1.54178
_diffrn_reflns_av_R_equivalents 0.0255
_diffrn_reflns_av_sigmaI/netI 0.0378
_diffrn_reflns_limit_h_max 5
_diffrn_reflns_limit_h_min -3
_diffrn_reflns_limit_k_max 12
_diffrn_reflns_limit_k_min -10
_diffrn_reflns_limit_l_max 31
_diffrn_reflns_limit_l_min -30
_diffrn_reflns_number 3640
_diffrn_reflns_theta_full 66.07
_diffrn_reflns_theta_max 66.07
_diffrn_reflns_theta_min 4.44
_diffrn_standards_number 0
_exptl_absorpt_coefficient_mu 0.734
_exptl_absorpt_correction_T_max 0.9670
_exptl_absorpt_correction_T_min 0.7331
_exptl_absorpt_correction_type multi-scan
_exptl_absorpt_process_details 'sadabs 2008/2'
_exptl_crystal_colour colourless
_exptl_crystal_density_diffrn 1.250
_exptl_crystal_density_method 'not measured'
_exptl_crystal_description plate
_exptl_crystal_F_000 568
_exptl_crystal_size_max 0.45
_exptl_crystal_size_mid 0.13
_exptl_crystal_size_min 0.05
_refine_diff_density_max 0.145
_refine_diff_density_min -0.215
_refine_diff_density_rms 0.046
_refine_ls_abs_structure_details 'Flack H D (1983), Acta Cryst. A39, 876-881, 1526 Friedel pairs/'
_refine_ls_abs_structure_Flack -0.05(19)
_refine_ls_extinction_method none
_refine_ls_goodness_of_fit_ref 1.071
_refine_ls_hydrogen_treatment constr
_refine_ls_matrix_type full
_refine_ls_number_parameters 174
_refine_ls_number_reflns 2101
_refine_ls_number_restraints 0
_refine_ls_restrained_S_all 1.071
_refine_ls_R_factor_all 0.0342
_refine_ls_R_factor_gt 0.0334
_refine_ls_shift/su_max 0.000
_refine_ls_shift/su_mean 0.000
_refine_ls_structure_factor_coef Fsqd
_refine_ls_weighting_details 'calc w=1/[\s^2^(Fo^2^)+(0.0467P)^2^+0.1514P] where P=(Fo^2^+2Fc^2^)/3'
_refine_ls_weighting_scheme calc
_refine_ls_wR_factor_gt 0.0841
_refine_ls_wR_factor_ref 0.0845
_reflns_number_gt 2050
_reflns_number_total 2101
_reflns_threshold_expression >2\s(I)
_cod_data_source_file ja502205q_si_003.cif
_cod_data_source_block mp2
_cod_depositor_comments
;
The following automatic conversions were performed:

'_symmetry_cell_setting' value 'Orthorhombic' changed to
'orthorhombic' according to
/usr/data/users/saulius/crontab/automatic-downloads/rss-feeds/ACS/lib/dictionaries/cif_core.dic
dictionary named 'cif_core.dic' version 2.4.2 from 2011-04-26.

Automatic conversion script
Id: cif_fix_values 2281 2013-09-26 08:29:07Z andrius 

 Adding full bibliography for 4121665--4121668.cif.
;
_cod_original_sg_symbol_H-M P2(1)2(1)2(1)
_cod_database_code 4121668

loop_
_symmetry_equiv_pos_as_xyz
'x, y, z'
'-x+1/2, -y, z+1/2'
'x+1/2, -y+1/2, -z'
'-x, y+1/2, -z+1/2'

loop_
_atom_site_label
_atom_site_type_symbol
_atom_site_fract_x
_atom_site_fract_y
_atom_site_fract_z
_atom_site_U_iso_or_equiv
_atom_site_adp_type
_atom_site_occupancy
_atom_site_symmetry_multiplicity
_atom_site_calc_flag
_atom_site_refinement_flags
C1 C 0.8163(5) 1.2263(2) 0.62921(7) 0.0396(5) Uani 1 1 d .
H1A H 0.9648 1.1719 0.6390 0.048 Uiso 1 1 calc R
H1B H 0.8277 1.3137 0.6358 0.048 Uiso 1 1 calc R
C2 C 0.5953(4) 1.18062(16) 0.60663(6) 0.0275(4) Uani 1 1 d .
H2A H 0.4513 1.2380 0.5974 0.033 Uiso 1 1 calc R
C3 C 0.5528(4) 1.04485(15) 0.59424(6) 0.0251(4) Uani 1 1 d .
H3A H 0.4263 1.0063 0.6184 0.030 Uiso 1 1 calc R
H3B H 0.7373 1.0012 0.5960 0.030 Uiso 1 1 calc R
C4 C 0.4266(3) 1.02461(14) 0.54460(6) 0.0207(3) Uani 1 1 d .
H4 H 0.2465 1.0736 0.5428 0.025 Uiso 1 1 calc R
C5 C 0.6093(4) 1.06284(13) 0.50188(6) 0.0198(3) Uani 1 1 d .
H5 H 0.8061 1.0309 0.5067 0.024 Uiso 1 1 calc R
C6 C 0.4704(3) 0.99111(14) 0.46098(6) 0.0201(3) Uani 1 1 d .
H6 H 0.2963 1.0365 0.4503 0.024 Uiso 1 1 calc R
C7 C 0.6587(4) 0.96764(14) 0.41864(6) 0.0233(4) Uani 1 1 d .
H7A H 0.7384 1.0478 0.4068 0.028 Uiso 1 1 calc R
H7B H 0.8170 0.9118 0.4279 0.028 Uiso 1 1 calc R
C8 C 0.6574(4) 0.87862(18) 0.34091(6) 0.0332(4) Uani 1 1 d .
H8A H 0.8212 0.8260 0.3502 0.040 Uiso 1 1 calc R
H8B H 0.7287 0.9557 0.3252 0.040 Uiso 1 1 calc R
C9 C 0.4671(4) 0.80767(16) 0.30746(6) 0.0274(4) Uani 1 1 d .
C10 C 0.3866(4) 0.68577(18) 0.31884(7) 0.0340(4) Uani 1 1 d .
H10 H 0.4584 0.6472 0.3470 0.041 Uiso 1 1 calc R
C11 C 0.2038(5) 0.62037(18) 0.28962(7) 0.0396(5) Uani 1 1 d .
H11 H 0.1488 0.5374 0.2980 0.048 Uiso 1 1 calc R
C12 C 0.0993(5) 0.67493(19) 0.24805(7) 0.0388(5) Uani 1 1 d .
H12 H -0.0262 0.6296 0.2279 0.047 Uiso 1 1 calc R
C13 C 0.1798(5) 0.79567(19) 0.23636(7) 0.0385(5) Uani 1 1 d .
H13 H 0.1100 0.8337 0.2079 0.046 Uiso 1 1 calc R
C14 C 0.3622(4) 0.86157(16) 0.26602(6) 0.0327(4) Uani 1 1 d .
H14 H 0.4158 0.9448 0.2578 0.039 Uiso 1 1 calc R
C15 C 0.3565(4) 0.88745(14) 0.53347(6) 0.0213(3) Uani 1 1 d .
H15 H 0.4896 0.8306 0.5510 0.026 Uiso 1 1 calc R
O1 O 0.6184(3) 1.19407(9) 0.49246(4) 0.0233(3) Uani 1 1 d .
H1 H 0.4564 1.2249 0.4963 0.035 Uiso 1 1 calc R
O2 O 0.0789(2) 0.86201(10) 0.54705(4) 0.0243(3) Uani 1 1 d .
H2 H 0.0442 0.7855 0.5427 0.037 Uiso 1 1 calc R
O3 O 0.3926(3) 0.87277(9) 0.48227(4) 0.0237(3) Uani 1 1 d .
O4 O 0.4935(3) 0.91028(10) 0.38229(4) 0.0263(3) Uani 1 1 d .

loop_
_atom_site_aniso_label
_atom_site_aniso_U_11
_atom_site_aniso_U_22
_atom_site_aniso_U_33
_atom_site_aniso_U_23
_atom_site_aniso_U_13
_atom_site_aniso_U_12
C1 0.0406(11) 0.0461(11) 0.0321(11) -0.0067(8) 0.0048(8) -0.0147(9)
C2 0.0265(9) 0.0312(9) 0.0248(9) -0.0036(7) 0.0040(7) -0.0033(7)
C3 0.0236(9) 0.0262(8) 0.0255(9) 0.0002(6) -0.0004(7) 0.0012(7)
C4 0.0183(8) 0.0181(8) 0.0257(9) -0.0003(6) -0.0007(6) -0.0001(6)
C5 0.0181(8) 0.0145(7) 0.0268(9) 0.0008(6) -0.0015(7) 0.0008(6)
C6 0.0182(8) 0.0164(7) 0.0257(9) 0.0006(6) -0.0004(6) -0.0003(6)
C7 0.0193(8) 0.0219(8) 0.0288(9) -0.0011(6) 0.0016(7) -0.0029(7)
C8 0.0288(10) 0.0412(10) 0.0297(10) -0.0065(8) 0.0068(7) -0.0044(9)
C9 0.0257(9) 0.0312(9) 0.0252(9) -0.0052(7) 0.0085(7) -0.0008(7)
C10 0.0391(11) 0.0332(9) 0.0299(10) 0.0026(7) 0.0039(8) -0.0009(8)
C11 0.0461(12) 0.0310(10) 0.0418(11) -0.0053(8) 0.0058(9) -0.0073(9)
C12 0.0351(11) 0.0464(11) 0.0349(11) -0.0156(8) 0.0014(9) -0.0038(9)
C13 0.0407(12) 0.0468(11) 0.0279(10) -0.0033(8) -0.0028(8) 0.0090(9)
C14 0.0385(11) 0.0280(8) 0.0314(10) 0.0004(7) 0.0064(8) 0.0018(8)
C15 0.0188(8) 0.0200(7) 0.0250(8) -0.0009(6) 0.0016(6) 0.0019(7)
O1 0.0232(6) 0.0148(5) 0.0317(6) 0.0007(4) 0.0000(5) -0.0004(4)
O2 0.0204(6) 0.0183(5) 0.0344(7) -0.0014(5) 0.0040(5) -0.0028(4)
O3 0.0292(6) 0.0164(5) 0.0255(6) -0.0010(4) 0.0021(5) -0.0035(5)
O4 0.0238(6) 0.0303(6) 0.0247(6) -0.0057(5) 0.0033(5) -0.0039(5)

loop_
_atom_type_symbol
_atom_type_description
_atom_type_scat_dispersion_real
_atom_type_scat_dispersion_imag
_atom_type_scat_source
C C 0.0181 0.0091 'International Tables Vol C Tables 4.2.6.8 and 6.1.1.4'
H H 0.0000 0.0000 'International Tables Vol C Tables 4.2.6.8 and 6.1.1.4'
O O 0.0492 0.0322 'International Tables Vol C Tables 4.2.6.8 and 6.1.1.4'

loop_
_geom_angle_atom_site_label_1
_geom_angle_atom_site_label_2
_geom_angle_atom_site_label_3
_geom_angle
C2 C1 H1A 120.0
C2 C1 H1B 120.0
H1A C1 H1B 120.0
C1 C2 C3 125.03(18)
C1 C2 H2A 117.5
C3 C2 H2A 117.5
C2 C3 C4 113.48(14)
C2 C3 H3A 108.9
C4 C3 H3A 108.9
C2 C3 H3B 108.9
C4 C3 H3B 108.9
H3A C3 H3B 107.7
C3 C4 C5 116.74(13)
C3 C4 C15 113.87(13)
C5 C4 C15 102.62(12)
C3 C4 H4 107.7
C5 C4 H4 107.7
C15 C4 H4 107.7
O1 C5 C6 111.57(12)
O1 C5 C4 115.02(13)
C6 C5 C4 101.94(12)
O1 C5 H5 109.3
C6 C5 H5 109.3
C4 C5 H5 109.3
O3 C6 C7 109.29(12)
O3 C6 C5 103.91(12)
C7 C6 C5 114.69(14)
O3 C6 H6 109.6
C7 C6 H6 109.6
C5 C6 H6 109.6
O4 C7 C6 107.93(13)
O4 C7 H7A 110.1
C6 C7 H7A 110.1
O4 C7 H7B 110.1
C6 C7 H7B 110.1
H7A C7 H7B 108.4
O4 C8 C9 107.20(14)
O4 C8 H8A 110.3
C9 C8 H8A 110.3
O4 C8 H8B 110.3
C9 C8 H8B 110.3
H8A C8 H8B 108.5
C14 C9 C10 118.72(17)
C14 C9 C8 121.74(16)
C10 C9 C8 119.52(17)
C11 C10 C9 120.61(19)
C11 C10 H10 119.7
C9 C10 H10 119.7
C10 C11 C12 120.40(19)
C10 C11 H11 119.8
C12 C11 H11 119.8
C13 C12 C11 119.31(19)
C13 C12 H12 120.3
C11 C12 H12 120.3
C12 C13 C14 120.14(18)
C12 C13 H13 119.9
C14 C13 H13 119.9
C9 C14 C13 120.81(17)
C9 C14 H14 119.6
C13 C14 H14 119.6
O2 C15 O3 111.00(13)
O2 C15 C4 109.55(13)
O3 C15 C4 106.15(12)
O2 C15 H15 110.0
O3 C15 H15 110.0
C4 C15 H15 110.0
C5 O1 H1 109.5
C15 O2 H2 109.5
C6 O3 C15 110.02(11)
C7 O4 C8 112.33(13)

loop_
_geom_bond_atom_site_label_1
_geom_bond_atom_site_label_2
_geom_bond_distance
C1 C2 1.313(3)
C1 H1A 0.9500
C1 H1B 0.9500
C2 C3 1.500(2)
C2 H2A 0.9500
C3 C4 1.523(2)
C3 H3A 0.9900
C3 H3B 0.9900
C4 C5 1.527(2)
C4 C15 1.530(2)
C4 H4 1.0000
C5 O1 1.4228(17)
C5 C6 1.522(2)
C5 H5 1.0000
C6 O3 1.4410(19)
C6 C7 1.500(2)
C6 H6 1.0000
C7 O4 1.418(2)
C7 H7A 0.9900
C7 H7B 0.9900
C8 O4 1.431(2)
C8 C9 1.500(2)
C8 H8A 0.9900
C8 H8B 0.9900
C9 C14 1.383(3)
C9 C10 1.390(3)
C10 C11 1.377(3)
C10 H10 0.9500
C11 C12 1.388(3)
C11 H11 0.9500
C12 C13 1.380(3)
C12 H12 0.9500
C13 C14 1.386(3)
C13 H13 0.9500
C14 H14 0.9500
C15 O2 1.393(2)
C15 O3 1.447(2)
C15 H15 1.0000
O1 H1 0.8400
O2 H2 0.8400

loop_
_geom_torsion_atom_site_label_1
_geom_torsion_atom_site_label_2
_geom_torsion_atom_site_label_3
_geom_torsion_atom_site_label_4
_geom_torsion
C1 C2 C3 C4 -139.52(19)
C2 C3 C4 C5 66.07(19)
C2 C3 C4 C15 -174.56(14)
C3 C4 C5 O1 -77.64(17)
C15 C4 C5 O1 157.11(13)
C3 C4 C5 C6 161.47(13)
C15 C4 C5 C6 36.22(15)
O1 C5 C6 O3 -161.20(12)
C4 C5 C6 O3 -37.95(15)
O1 C5 C6 C7 79.56(17)
C4 C5 C6 C7 -157.18(13)
O3 C6 C7 O4 68.81(16)
C5 C6 C7 O4 -175.01(12)
O4 C8 C9 C14 106.20(18)
O4 C8 C9 C10 -71.9(2)
C14 C9 C10 C11 -0.6(3)
C8 C9 C10 C11 177.58(18)
C9 C10 C11 C12 0.6(3)
C10 C11 C12 C13 -0.2(3)
C11 C12 C13 C14 -0.2(3)
C10 C9 C14 C13 0.1(3)
C8 C9 C14 C13 -178.01(17)
C12 C13 C14 C9 0.3(3)
C3 C4 C15 O2 90.94(16)
C5 C4 C15 O2 -141.95(13)
C3 C4 C15 O3 -149.14(13)
C5 C4 C15 O3 -22.03(16)
C7 C6 O3 C15 148.00(13)
C5 C6 O3 C15 25.15(16)
O2 C15 O3 C6 117.15(13)
C4 C15 O3 C6 -1.82(17)
C6 C7 O4 C8 -177.32(13)
C9 C8 O4 C7 174.44(14)
